data_7238525
loop_
_publ_author_name
'Corvis, Yohann'
'N\'egrier, Philippe'
'Massip, St\'ephane'
'Leger, Jean-Michel'
'Espeau, Philippe'

_publ_section_title
;
 Insights into the crystal structure, polymorphism and thermal behavior of
 menthol optical isomers and racemates
;
_journal_issue 20
_journal_name_full CrystEngComm
_journal_page_first 7055
_journal_paper_doi 10.1039/c2ce26025e
_journal_volume 14
_journal_year 2012
_chemical_formula_sum 'C10 H20 O'
_chemical_formula_weight 156.26
_space_group_IT_number 2
_space_group_name_Hall '-P 1'
_space_group_name_H-M_alt 'P -1'
_symmetry_cell_setting triclinic
_symmetry_space_group_name_H-M 'P -1'
_atom_sites_solution_hydrogens geom
_atom_sites_solution_primary direct
_atom_sites_solution_secondary difmap
_audit_creation_method SHELXL-97
_cell_angle_alpha 117.498(5)
_cell_angle_beta 99.008(6)
_cell_angle_gamma 103.867(6)
_cell_formula_units_Z 6
_cell_length_a 11.9521(10)
_cell_length_b 12.4769(12)
_cell_length_c 12.7864(10)
_cell_measurement_reflns_used 3832
_cell_measurement_temperature 223(2)
_cell_measurement_theta_max 72.13
_cell_measurement_theta_min 6.57
_cell_volume 1561.0(3)
_computing_cell_refinement 'CrystalClear (Rigaku/MSC Inc., 2005)'
_computing_data_collection 'CrystalClear (Rigaku/MSC Inc., 2005)'
_computing_data_reduction 'CrystalClear (Rigaku/MSC Inc., 2005)'
_computing_structure_refinement 'SHELXL-97 (Sheldrick, 1997)'
_computing_structure_solution 'SHELXS-97 (Sheldrick, 1990)'
_diffrn_ambient_temperature 223(2)
_diffrn_measured_fraction_theta_full 0.916
_diffrn_measured_fraction_theta_max 0.916
_diffrn_measurement_device_type 'Rigaku RAXIS Rapid'
_diffrn_measurement_method \w-scans
_diffrn_radiation_monochromator confocal
_diffrn_radiation_source 'micro-focus rotating anode'
_diffrn_radiation_type CuK\a
_diffrn_radiation_wavelength 1.54180
_diffrn_reflns_av_R_equivalents 0.0274
_diffrn_reflns_av_sigmaI/netI 0.0211
_diffrn_reflns_limit_h_max 14
_diffrn_reflns_limit_h_min -14
_diffrn_reflns_limit_k_max 14
_diffrn_reflns_limit_k_min -11
_diffrn_reflns_limit_l_max 14
_diffrn_reflns_limit_l_min -15
_diffrn_reflns_number 22552
_diffrn_reflns_theta_full 72.13
_diffrn_reflns_theta_max 72.13
_diffrn_reflns_theta_min 6.57
_exptl_absorpt_coefficient_mu 0.467
_exptl_absorpt_correction_T_max 0.9547
_exptl_absorpt_correction_T_min 0.9332
_exptl_absorpt_correction_type multi-scan
_exptl_absorpt_process_details 'CrystalClear (Rigaku/MSC Inc., 2005)'
_exptl_crystal_colour colourless
_exptl_crystal_density_diffrn 0.997
_exptl_crystal_density_method 'not measured'
_exptl_crystal_description prism
_exptl_crystal_F_000 528
_exptl_crystal_size_max 0.15
_exptl_crystal_size_mid 0.10
_exptl_crystal_size_min 0.10
_refine_diff_density_max 0.279
_refine_diff_density_min -0.138
_refine_diff_density_rms 0.045
_refine_ls_extinction_method none
_refine_ls_goodness_of_fit_ref 1.020
_refine_ls_hydrogen_treatment mixed
_refine_ls_matrix_type full
_refine_ls_number_parameters 326
_refine_ls_number_reflns 5639
_refine_ls_number_restraints 12
_refine_ls_restrained_S_all 1.021
_refine_ls_R_factor_all 0.0817
_refine_ls_R_factor_gt 0.0640
_refine_ls_shift/su_max 0.000
_refine_ls_shift/su_mean 0.000
_refine_ls_structure_factor_coef Fsqd
_refine_ls_weighting_details 'calc w=1/[\s^2^(Fo^2^)+(0.0711P)^2^+0.3540P] where P=(Fo^2^+2Fc^2^)/3'
_refine_ls_weighting_scheme calc
_refine_ls_wR_factor_gt 0.1528
_refine_ls_wR_factor_ref 0.1683
_reflns_number_gt 3832
_reflns_number_total 5639
_reflns_threshold_expression >2sigma(I)
_cod_data_source_file c2ce26025e.txt
_cod_data_source_block DLment
_cod_original_cell_volume 1561.0(2)
_cod_original_sg_symbol_H-M P-1
_cod_database_code 7238525

loop_
_symmetry_equiv_pos_as_xyz
'x, y, z'
'-x, -y, -z'

loop_
_atom_site_label
_atom_site_type_symbol
_atom_site_fract_x
_atom_site_fract_y
_atom_site_fract_z
_atom_site_U_iso_or_equiv
_atom_site_adp_type
_atom_site_occupancy
_atom_site_symmetry_multiplicity
_atom_site_calc_flag
_atom_site_refinement_flags
_atom_site_disorder_assembly
_atom_site_disorder_group
C1 C 0.55782(16) 0.20842(17) 0.17844(16) 0.0629(5) Uani 1 1 d D . .
H1 H 0.4781 0.2117 0.1478 0.075 Uiso 1 1 calc R . .
C2 C 0.59276(16) 0.27363(17) 0.31878(16) 0.0641(5) Uani 1 1 d . . .
H2 H 0.6724 0.2685 0.3464 0.077 Uiso 1 1 calc R . .
C3 C 0.61202(18) 0.41719(18) 0.37659(18) 0.0750(6) Uani 1 1 d . . .
H3A H 0.5350 0.4266 0.3514 0.090 Uiso 1 1 calc R . .
H3B H 0.6385 0.4596 0.4672 0.090 Uiso 1 1 calc R . .
C4 C 0.7058(2) 0.4831(2) 0.3374(2) 0.0869(6) Uani 1 1 d . . .
H4A H 0.7141 0.5742 0.3746 0.104 Uiso 1 1 calc R . .
H4B H 0.7845 0.4798 0.3686 0.104 Uiso 1 1 calc R . .
C5 C 0.6719(2) 0.4199(2) 0.1980(2) 0.0825(6) Uani 1 1 d . . .
H5 H 0.5949 0.4291 0.1691 0.099 Uiso 1 1 calc R . .
C6 C 0.64966(19) 0.27638(19) 0.13923(18) 0.0715(5) Uani 1 1 d . . .
H6A H 0.6213 0.2350 0.0488 0.086 Uiso 1 1 calc R . .
H6B H 0.7266 0.2654 0.1615 0.086 Uiso 1 1 calc R . .
C7 C 0.50486(17) 0.2046(2) 0.36293(18) 0.0742(5) Uani 1 1 d . . .
H7 H 0.4874 0.1108 0.3094 0.089 Uiso 1 1 calc R . .
C8 C 0.5634(2) 0.2419(3) 0.4955(2) 0.1115(9) Uani 1 1 d . . .
H8A H 0.5726 0.3307 0.5523 0.167 Uiso 1 1 calc R . .
H8B H 0.6424 0.2335 0.5034 0.167 Uiso 1 1 calc R . .
H8C H 0.5125 0.1853 0.5153 0.167 Uiso 1 1 calc R . .
C9 C 0.38355(19) 0.2241(2) 0.3506(2) 0.0935(7) Uani 1 1 d . . .
H9A H 0.3468 0.1991 0.2657 0.140 Uiso 1 1 calc R . .
H9B H 0.3962 0.3144 0.4058 0.140 Uiso 1 1 calc R . .
H9C H 0.3304 0.1712 0.3723 0.140 Uiso 1 1 calc R . .
C10 C 0.7669(3) 0.4842(3) 0.1581(3) 0.1151(9) Uani 1 1 d . . .
H10A H 0.8403 0.4671 0.1761 0.173 Uiso 1 1 calc R . .
H10B H 0.7845 0.5767 0.2030 0.173 Uiso 1 1 calc R . .
H10C H 0.7363 0.4497 0.0698 0.173 Uiso 1 1 calc R . .
O11 O 0.54702(13) 0.07540(12) 0.12523(11) 0.0731(4) Uani 1 1 d D . .
H11 H 0.620(3) 0.056(3) 0.137(4) 0.088 Uiso 0.50 1 d PD A 1
H11' H 0.520(4) 0.018(2) 0.0367(17) 0.088 Uiso 0.50 1 d PD B 2
C21 C 0.92898(17) 0.17548(19) 0.02258(17) 0.0668(5) Uani 1 1 d D . .
H21 H 0.8998 0.2365 0.0842 0.080 Uiso 1 1 calc R . .
C22 C 1.05175(17) 0.25141(19) 0.03029(18) 0.0690(5) Uani 1 1 d . . .
H22 H 1.0807 0.1886 -0.0296 0.083 Uiso 1 1 calc R . .
C23 C 1.0397(2) 0.3445(2) -0.01328(19) 0.0808(6) Uani 1 1 d . . .
H23A H 1.0143 0.4107 0.0459 0.097 Uiso 1 1 calc R . .
H23B H 1.1189 0.3882 -0.0145 0.097 Uiso 1 1 calc R . .
C24 C 0.9487(2) 0.2763(2) -0.1413(2) 0.0896(7) Uani 1 1 d . . .
H24A H 0.9425 0.3401 -0.1641 0.108 Uiso 1 1 calc R . .
H24B H 0.9773 0.2152 -0.2019 0.108 Uiso 1 1 calc R . .
C25 C 0.8256(2) 0.2046(2) -0.14624(19) 0.0802(6) Uani 1 1 d . . .
H25 H 0.7979 0.2687 -0.0861 0.096 Uiso 1 1 calc R . .
C26 C 0.83607(17) 0.11018(19) -0.10416(17) 0.0697(5) Uani 1 1 d . . .
H26A H 0.7568 0.0685 -0.1014 0.084 Uiso 1 1 calc R . .
H26B H 0.8588 0.0426 -0.1651 0.084 Uiso 1 1 calc R . .
C27 C 1.14626(19) 0.3177(2) 0.1589(2) 0.0821(6) Uani 1 1 d . . .
H27 H 1.1474 0.2491 0.1773 0.099 Uiso 1 1 calc R . .
C28 C 1.2730(2) 0.3752(3) 0.1573(3) 0.1220(10) Uani 1 1 d . . .
H28A H 1.2771 0.4461 0.1435 0.183 Uiso 1 1 calc R . .
H28B H 1.2913 0.3092 0.0912 0.183 Uiso 1 1 calc R . .
H28C H 1.3315 0.4070 0.2362 0.183 Uiso 1 1 calc R . .
C29 C 1.1166(2) 0.4182(3) 0.2640(2) 0.1125(9) Uani 1 1 d . . .
H29A H 1.0352 0.3802 0.2630 0.169 Uiso 1 1 calc R . .
H29B H 1.1217 0.4912 0.2535 0.169 Uiso 1 1 calc R . .
H29C H 1.1741 0.4473 0.3426 0.169 Uiso 1 1 calc R . .
C30 C 0.7317(2) 0.1368(3) -0.2738(2) 0.1062(8) Uani 1 1 d . . .
H30A H 0.7517 0.0668 -0.3331 0.159 Uiso 1 1 calc R . .
H30B H 0.7318 0.1984 -0.3002 0.159 Uiso 1 1 calc R . .
H30C H 0.6520 0.1024 -0.2692 0.159 Uiso 1 1 calc R . .
O31 O 0.93837(14) 0.08128(15) 0.05494(14) 0.0854(4) Uani 1 1 d D . .
H31 H 0.866(3) 0.031(3) 0.062(4) 0.102 Uiso 0.50 1 d PD C 3
H31' H 0.961(4) 0.011(3) -0.001(3) 0.102 Uiso 0.50 1 d PD D 4
C41 C 0.23734(19) 0.0468(2) 0.80083(18) 0.0738(5) Uani 1 1 d D . .
H41 H 0.1765 0.0882 0.8216 0.089 Uiso 1 1 calc R . .
C42 C 0.19294(18) -0.0504(2) 0.66282(19) 0.0769(6) Uani 1 1 d . . .
H42 H 0.2583 -0.0848 0.6433 0.092 Uiso 1 1 calc R . .
C43 C 0.1808(2) 0.0208(3) 0.5946(2) 0.0986(8) Uani 1 1 d . . .
H43A H 0.1540 -0.0409 0.5050 0.118 Uiso 1 1 calc R . .
H43B H 0.1190 0.0598 0.6141 0.118 Uiso 1 1 calc R . .
C44 C 0.3003(3) 0.1259(3) 0.6306(3) 0.1097(9) Uani 1 1 d . . .
H44A H 0.3597 0.0858 0.6038 0.132 Uiso 1 1 calc R . .
H44B H 0.2884 0.1717 0.5873 0.132 Uiso 1 1 calc R . .
C45 C 0.3496(2) 0.2216(2) 0.7680(3) 0.0957(7) Uani 1 1 d . . .
H45 H 0.2911 0.2658 0.7913 0.115 Uiso 1 1 calc R . .
C46 C 0.35611(19) 0.1510(2) 0.83682(19) 0.0784(6) Uani 1 1 d . . .
H46A H 0.4182 0.1119 0.8203 0.094 Uiso 1 1 calc R . .
H46B H 0.3811 0.2136 0.9261 0.094 Uiso 1 1 calc R . .
C47 C 0.0795(2) -0.1672(2) 0.6219(2) 0.0934(7) Uani 1 1 d . . .
H47 H 0.0968 -0.1992 0.6782 0.112 Uiso 1 1 calc R . .
C48 C 0.0582(3) -0.2766(3) 0.4933(3) 0.1584(16) Uani 1 1 d . . .
H48A H 0.0263 -0.2562 0.4330 0.238 Uiso 1 1 calc R . .
H48B H 0.0004 -0.3552 0.4789 0.238 Uiso 1 1 calc R . .
H48C H 0.1341 -0.2891 0.4851 0.238 Uiso 1 1 calc R . .
C49 C -0.0345(2) -0.1360(3) 0.6347(3) 0.1088(8) Uani 1 1 d . . .
H49A H -0.0547 -0.1027 0.5819 0.163 Uiso 1 1 calc R . .
H49B H -0.0209 -0.0714 0.7203 0.163 Uiso 1 1 calc R . .
H49C H -0.1009 -0.2138 0.6100 0.163 Uiso 1 1 calc R . .
C50 C 0.4705(3) 0.3246(3) 0.8050(3) 0.1263(10) Uani 1 1 d . . .
H50A H 0.4620 0.3695 0.7610 0.190 Uiso 1 1 calc R . .
H50B H 0.5303 0.2844 0.7840 0.190 Uiso 1 1 calc R . .
H50C H 0.4967 0.3859 0.8936 0.190 Uiso 1 1 calc R . .
O51 O 0.25220(14) -0.01090(19) 0.87311(16) 0.0979(5) Uani 1 1 d D . .
H51 H 0.183(3) -0.065(4) 0.879(4) 0.117 Uiso 0.50 1 d PD E 5
H51' H 0.319(3) -0.032(5) 0.893(4) 0.117 Uiso 0.50 1 d PD F 6

loop_
_atom_site_aniso_label
_atom_site_aniso_U_11
_atom_site_aniso_U_22
_atom_site_aniso_U_33
_atom_site_aniso_U_23
_atom_site_aniso_U_13
_atom_site_aniso_U_12
C1 0.0650(10) 0.0545(11) 0.0612(10) 0.0244(8) 0.0177(8) 0.0221(8)
C2 0.0590(10) 0.0627(11) 0.0576(10) 0.0227(9) 0.0163(8) 0.0203(8)
C3 0.0707(12) 0.0608(12) 0.0656(11) 0.0150(9) 0.0181(9) 0.0188(9)
C4 0.0771(13) 0.0569(12) 0.1021(16) 0.0262(11) 0.0262(12) 0.0178(10)
C5 0.0908(14) 0.0692(14) 0.1085(17) 0.0522(13) 0.0485(13) 0.0382(11)
C6 0.0836(13) 0.0663(12) 0.0748(12) 0.0377(10) 0.0353(10) 0.0338(10)
C7 0.0734(12) 0.0749(13) 0.0679(11) 0.0318(10) 0.0283(9) 0.0235(10)
C8 0.1038(18) 0.156(3) 0.0840(16) 0.0706(17) 0.0377(13) 0.0378(17)
C9 0.0716(13) 0.0908(16) 0.1036(17) 0.0409(13) 0.0337(12) 0.0223(11)
C10 0.136(2) 0.0883(18) 0.169(3) 0.0832(19) 0.092(2) 0.0540(16)
O11 0.0909(9) 0.0519(7) 0.0628(7) 0.0205(6) 0.0230(7) 0.0237(7)
C21 0.0762(12) 0.0696(12) 0.0709(11) 0.0433(10) 0.0328(9) 0.0311(10)
C22 0.0742(12) 0.0658(12) 0.0744(12) 0.0388(10) 0.0320(9) 0.0259(9)
C23 0.0903(14) 0.0683(13) 0.0827(14) 0.0441(11) 0.0266(11) 0.0169(11)
C24 0.1151(18) 0.0860(16) 0.0821(14) 0.0565(13) 0.0330(13) 0.0304(13)
C25 0.0915(14) 0.0812(14) 0.0732(12) 0.0432(11) 0.0247(11) 0.0333(12)
C26 0.0737(12) 0.0646(12) 0.0712(11) 0.0357(10) 0.0283(9) 0.0207(9)
C27 0.0785(13) 0.0818(15) 0.0842(14) 0.0458(12) 0.0193(11) 0.0240(11)
C28 0.0791(16) 0.141(3) 0.135(2) 0.071(2) 0.0274(15) 0.0274(16)
C29 0.1046(18) 0.123(2) 0.0731(14) 0.0297(14) 0.0125(13) 0.0355(16)
C30 0.1142(19) 0.113(2) 0.0841(15) 0.0546(15) 0.0109(13) 0.0333(16)
O31 0.0932(10) 0.0852(11) 0.1049(11) 0.0691(9) 0.0366(9) 0.0298(8)
C41 0.0818(13) 0.0956(15) 0.0793(12) 0.0602(12) 0.0403(10) 0.0472(12)
C42 0.0751(12) 0.0866(15) 0.0803(13) 0.0449(12) 0.0363(10) 0.0359(11)
C43 0.0997(17) 0.142(2) 0.0807(14) 0.0739(16) 0.0372(12) 0.0450(16)
C44 0.121(2) 0.141(2) 0.116(2) 0.098(2) 0.0526(17) 0.0487(18)
C45 0.1087(18) 0.0923(17) 0.125(2) 0.0721(17) 0.0573(16) 0.0525(15)
C46 0.0891(14) 0.0809(14) 0.0772(13) 0.0440(11) 0.0365(11) 0.0365(12)
C47 0.0754(14) 0.1021(18) 0.0965(16) 0.0472(14) 0.0309(12) 0.0283(12)
C48 0.0916(19) 0.130(3) 0.140(3) -0.001(2) 0.0389(18) 0.0054(17)
C49 0.0796(15) 0.153(2) 0.1157(19) 0.0786(19) 0.0437(14) 0.0483(15)
C50 0.140(2) 0.0908(19) 0.170(3) 0.077(2) 0.071(2) 0.0418(18)
O51 0.0872(10) 0.1390(15) 0.1149(12) 0.1008(12) 0.0356(9) 0.0405(10)

loop_
_atom_type_symbol
_atom_type_description
_atom_type_scat_dispersion_real
_atom_type_scat_dispersion_imag
_atom_type_scat_source
C C 0.0181 0.0091 'International Tables Vol C Tables 4.2.6.8 and 6.1.1.4'
H H 0.0000 0.0000 'International Tables Vol C Tables 4.2.6.8 and 6.1.1.4'
O O 0.0492 0.0322 'International Tables Vol C Tables 4.2.6.8 and 6.1.1.4'

loop_
_geom_angle_atom_site_label_1
_geom_angle_atom_site_label_2
_geom_angle_atom_site_label_3
_geom_angle
O11 C1 C6 110.34(14)
O11 C1 C2 109.33(15)
C6 C1 C2 111.40(15)
C1 C2 C3 109.65(16)
C1 C2 C7 113.29(15)
C3 C2 C7 113.60(15)
C4 C3 C2 111.68(16)
C5 C4 C3 111.95(17)
C4 C5 C6 109.47(18)
C4 C5 C10 112.2(2)
C6 C5 C10 111.48(18)
C1 C6 C5 113.55(15)
C9 C7 C8 110.22(18)
C9 C7 C2 114.25(18)
C8 C7 C2 111.32(17)
O31 C21 C22 110.16(15)
O31 C21 C26 110.16(16)
C22 C21 C26 112.85(15)
C21 C22 C23 109.81(16)
C21 C22 C27 112.93(16)
C23 C22 C27 113.47(17)
C24 C23 C22 112.35(18)
C25 C24 C23 111.70(17)
C24 C25 C26 109.39(18)
C24 C25 C30 112.70(19)
C26 C25 C30 111.79(19)
C21 C26 C25 112.69(16)
C29 C27 C28 110.6(2)
C29 C27 C22 114.35(18)
C28 C27 C22 111.34(19)
O51 C41 C46 108.72(17)
O51 C41 C42 112.81(19)
C46 C41 C42 110.98(16)
C41 C42 C43 108.57(19)
C41 C42 C47 113.65(17)
C43 C42 C47 114.6(2)
C44 C43 C42 111.4(2)
C45 C44 C43 112.3(2)
C44 C45 C46 109.8(2)
C44 C45 C50 112.6(2)
C46 C45 C50 112.0(2)
C41 C46 C45 113.16(19)
C48 C47 C49 111.1(2)
C48 C47 C42 111.8(2)
C49 C47 C42 114.7(2)

loop_
_geom_bond_atom_site_label_1
_geom_bond_atom_site_label_2
_geom_bond_distance
C1 O11 1.436(2)
C1 C6 1.515(3)
C1 C2 1.520(2)
C2 C3 1.528(3)
C2 C7 1.538(3)
C3 C4 1.516(3)
C4 C5 1.512(3)
C5 C6 1.519(3)
C5 C10 1.522(3)
C7 C9 1.523(3)
C7 C8 1.525(3)
C21 O31 1.436(2)
C21 C22 1.504(3)
C21 C26 1.519(3)
C22 C23 1.527(3)
C22 C27 1.542(3)
C23 C24 1.516(3)
C24 C25 1.502(3)
C25 C26 1.525(3)
C25 C30 1.528(3)
C27 C29 1.520(3)
C27 C28 1.521(3)
C41 O51 1.424(2)
C41 C46 1.509(3)
C41 C42 1.513(3)
C42 C43 1.521(3)
C42 C47 1.537(3)
C43 C44 1.520(4)
C44 C45 1.504(4)
C45 C46 1.511(3)
C45 C50 1.517(4)
C47 C48 1.504(4)
C47 C49 1.517(3)

loop_
_geom_torsion_atom_site_label_1
_geom_torsion_atom_site_label_2
_geom_torsion_atom_site_label_3
_geom_torsion_atom_site_label_4
_geom_torsion
O11 C1 C2 C3 176.56(14)
C6 C1 C2 C3 54.3(2)
O11 C1 C2 C7 -55.4(2)
C6 C1 C2 C7 -177.60(16)
C1 C2 C3 C4 -56.1(2)
C7 C2 C3 C4 175.98(16)
C2 C3 C4 C5 57.5(2)
C3 C4 C5 C6 -54.7(2)
C3 C4 C5 C10 -178.98(19)
O11 C1 C6 C5 -176.57(16)
C2 C1 C6 C5 -54.9(2)
C4 C5 C6 C1 54.0(2)
C10 C5 C6 C1 178.6(2)
C1 C2 C7 C9 -74.0(2)
C3 C2 C7 C9 52.0(2)
C1 C2 C7 C8 160.31(19)
C3 C2 C7 C8 -73.7(2)
O31 C21 C22 C23 175.90(15)
C26 C21 C22 C23 52.3(2)
O31 C21 C22 C27 -56.4(2)
C26 C21 C22 C27 -179.94(17)
C21 C22 C23 C24 -54.1(2)
C27 C22 C23 C24 178.46(18)
C22 C23 C24 C25 57.4(3)
C23 C24 C25 C26 -56.0(2)
C23 C24 C25 C30 179.0(2)
O31 C21 C26 C25 -177.65(15)
C22 C21 C26 C25 -54.1(2)
C24 C25 C26 C21 54.5(2)
C30 C25 C26 C21 180.00(18)
C21 C22 C27 C29 -62.8(3)
C23 C22 C27 C29 62.9(3)
C21 C22 C27 C28 170.9(2)
C23 C22 C27 C28 -63.3(3)
O51 C41 C42 C43 -179.73(16)
C46 C41 C42 C43 -57.5(2)
O51 C41 C42 C47 51.5(2)
C46 C41 C42 C47 173.76(18)
C41 C42 C43 C44 57.6(3)
C47 C42 C43 C44 -174.1(2)
C42 C43 C44 C45 -56.8(3)
C43 C44 C45 C46 52.9(3)
C43 C44 C45 C50 178.4(2)
O51 C41 C46 C45 -178.33(17)
C42 C41 C46 C45 57.0(2)
C44 C45 C46 C41 -53.5(3)
C50 C45 C46 C41 -179.3(2)
C41 C42 C47 C48 -164.6(2)
C43 C42 C47 C48 69.7(3)
C41 C42 C47 C49 67.8(3)
C43 C42 C47 C49 -57.9(3)
